data_7119759
loop_
_publ_author_name
'Zhou, Ji'
'Wang, Mao-Lin'
'Gao, Xiang'
'Jiang, Guo-Fang'
'Zhou, Yong-Gui'

_publ_section_title
;
 Bifunctional squaramide-catalyzed synthesis of chiral dihydrocoumarins
 via ortho-quinone methides generated from 2-(1-tosylalkyl)phenols.
;
_journal_issue 25
_journal_name_full 'Chemical communications (Cambridge, England)'
_journal_page_first 3531
_journal_page_last 3534
_journal_paper_doi 10.1039/c7cc01072a
_journal_volume 53
_journal_year 2017
_chemical_absolute_configuration rmad
_chemical_formula_moiety 'C35 H29 N O3'
_chemical_formula_sum 'C35 H29 N O3'
_chemical_formula_weight 511.59
_space_group_crystal_system orthorhombic
_space_group_IT_number 19
_space_group_name_Hall 'P 2ac 2ab'
_space_group_name_H-M_alt 'P 21 21 21'
_symmetry_space_group_name_Hall 'P 2ac 2ab'
_symmetry_space_group_name_H-M 'P 21 21 21'
_atom_sites_solution_hydrogens geom
_atom_sites_solution_primary dual
_audit_creation_date 2016-11-07
_audit_creation_method
;
Olex2 1.2
(compiled 2016.09.09 svn.r3337 for OlexSys, GUI svn.r5227)
;
_audit_update_record
;
2016-11-10 deposited with the CCDC.
2017-03-06 downloaded from the CCDC.
;
_cell_angle_alpha 90
_cell_angle_beta 90
_cell_angle_gamma 90
_cell_formula_units_Z 4
_cell_length_a 11.6508(2)
_cell_length_b 13.8642(2)
_cell_length_c 16.6288(3)
_cell_measurement_reflns_used 8063
_cell_measurement_temperature 130
_cell_measurement_theta_max 69.49
_cell_measurement_theta_min 4.15
_cell_volume 2686.03(8)
_computing_cell_refinement 'SAINT v7.68A (Bruker, 2009)'
_computing_data_reduction 'SAINT v7.68A (Bruker, 2009)'
_computing_molecular_graphics 'Olex2 (Dolomanov et al., 2009)'
_computing_publication_material 'Olex2 (Dolomanov et al., 2009)'
_computing_structure_refinement 'ShelXL (Sheldrick, 2015)'
_computing_structure_solution 'ShelXT (Sheldrick, 2015)'
_diffrn_ambient_temperature 130
_diffrn_measured_fraction_theta_full 0.999
_diffrn_measured_fraction_theta_max 0.984
_diffrn_measurement_device_type 'Bruker APEX-II CCD'
_diffrn_measurement_method '\f and \w scans'
_diffrn_radiation_monochromator graphite
_diffrn_radiation_type CuK\a
_diffrn_radiation_wavelength 1.54178
_diffrn_reflns_av_R_equivalents 0.0778
_diffrn_reflns_av_unetI/netI 0.0765
_diffrn_reflns_Laue_measured_fraction_full 0.999
_diffrn_reflns_Laue_measured_fraction_max 0.984
_diffrn_reflns_limit_h_max 14
_diffrn_reflns_limit_h_min -13
_diffrn_reflns_limit_k_max 16
_diffrn_reflns_limit_k_min -16
_diffrn_reflns_limit_l_max 16
_diffrn_reflns_limit_l_min -20
_diffrn_reflns_number 17100
_diffrn_reflns_point_group_measured_fraction_full 0.977
_diffrn_reflns_point_group_measured_fraction_max 0.959
_diffrn_reflns_theta_full 67.679
_diffrn_reflns_theta_max 69.737
_diffrn_reflns_theta_min 4.151
_diffrn_standards_number 0
_exptl_absorpt_coefficient_mu 0.633
_exptl_absorpt_correction_T_max 0.7451
_exptl_absorpt_correction_T_min 0.5872
_exptl_absorpt_correction_type multi-scan
_exptl_absorpt_process_details
;
SADABS-2008/1 (Bruker,2008) was used for absorption correction.
wR2(int) was 0.1464 before and 0.1136 after correction.
The Ratio of minimum to maximum transmission is 0.7881.
The \l/2 correction factor is 0.0015.
;
_exptl_crystal_colour colourless
_exptl_crystal_density_diffrn 1.265
_exptl_crystal_description block
_exptl_crystal_F_000 1080
_exptl_crystal_size_max 0.30
_exptl_crystal_size_mid 0.22
_exptl_crystal_size_min 0.18
_refine_diff_density_max 0.260
_refine_diff_density_min -0.310
_refine_diff_density_rms 0.074
_refine_ls_abs_structure_details
;
 Flack x determined using 1872 quotients [(I+)-(I-)]/[(I+)+(I-)]
 (Parsons, Flack and Wagner, Acta Cryst. B69 (2013) 249-259).
;
_refine_ls_abs_structure_Flack 0.13(16)
_refine_ls_extinction_method none
_refine_ls_goodness_of_fit_ref 1.049
_refine_ls_hydrogen_treatment constr
_refine_ls_matrix_type full
_refine_ls_number_parameters 354
_refine_ls_number_reflns 4850
_refine_ls_number_restraints 0
_refine_ls_restrained_S_all 1.049
_refine_ls_R_factor_all 0.0503
_refine_ls_R_factor_gt 0.0491
_refine_ls_shift/su_max 0.000
_refine_ls_shift/su_mean 0.000
_refine_ls_structure_factor_coef Fsqd
_refine_ls_weighting_details 'w=1/[\s^2^(Fo^2^)+(0.0720P)^2^+0.2694P] where P=(Fo^2^+2Fc^2^)/3'
_refine_ls_weighting_scheme calc
_refine_ls_wR_factor_gt 0.1252
_refine_ls_wR_factor_ref 0.1266
_reflns_Friedel_coverage 0.725
_reflns_Friedel_fraction_full 0.948
_reflns_Friedel_fraction_max 0.926
_reflns_number_gt 4678
_reflns_number_total 4850
_reflns_threshold_expression 'I > 2\s(I)'
_cod_data_source_file c7cc01072a2.cif
_cod_data_source_block cu_dm16726_0m
_cod_depositor_comments 'Adding full bibliography for 7119759.cif.'
_cod_database_code 7119759
_shelx_space_group_comment
;
The symmetry employed for this shelxl refinement is uniquely defined
by the following loop, which should always be used as a source of
symmetry information in preference to the above space-group names.
They are only intended as comments.
;
_shelx_estimated_absorpt_t_max 0.895
_shelx_estimated_absorpt_t_min 0.833
_olex2_refinement_description
;
1. Fixed Uiso
 At 1.2 times of:
  All C(H) groups, All C(H,H) groups, All N(H) groups
 At 1.5 times of:
  All C(H,H,H) groups
2.a Ternary CH refined with riding coordinates:
 C1(H1A)
2.b Secondary CH2 refined with riding coordinates:
 C29(H29A,H29B)
2.c Aromatic/amide H refined with riding coordinates:
 N1(H1), C6(H6), C7(H7), C9(H9), C10(H10), C11(H11), C12(H12), C15(H15),
 C16(H16), C17(H17), C18(H18), C19(H19), C22(H22), C24(H24), C26(H26), C31(H31),
  C32(H32), C33(H33), C34(H34), C35(H35)
2.d Idealised Me refined as rotating group:
 C27(H27A,H27B,H27C), C28(H28A,H28B,H28C)
;
_shelx_shelxl_version_number 2016/6
_olex2_submission_special_instructions 'No special instructions were received'

loop_
_space_group_symop_operation_xyz
'x, y, z'
'-x+1/2, -y, z+1/2'
'-x, y+1/2, -z+1/2'
'x+1/2, -y+1/2, -z'

loop_
_atom_site_label
_atom_site_type_symbol
_atom_site_fract_x
_atom_site_fract_y
_atom_site_fract_z
_atom_site_U_iso_or_equiv
_atom_site_adp_type
_atom_site_occupancy
_atom_site_site_symmetry_order
_atom_site_calc_flag
_atom_site_refinement_flags_posn
O1 O 0.57054(15) 0.52233(13) 0.21719(11) 0.0249(4) Uani 1 1 d .
O2 O 0.41610(15) 0.49700(12) 0.29073(11) 0.0206(4) Uani 1 1 d .
O3 O 0.73755(17) 0.23221(14) 0.32975(12) 0.0276(4) Uani 1 1 d .
N1 N 0.69068(17) 0.37551(15) 0.27286(12) 0.0192(4) Uani 1 1 d .
H1 H 0.716662 0.425320 0.245579 0.023 Uiso 1 1 calc R
C1 C 0.5548(2) 0.37215(17) 0.38975(14) 0.0187(5) Uani 1 1 d .
H1A H 0.568528 0.303838 0.406478 0.022 Uiso 1 1 calc R
C2 C 0.5706(2) 0.37623(17) 0.29673(15) 0.0180(5) Uani 1 1 d .
C3 C 0.5228(2) 0.47119(17) 0.26464(14) 0.0176(5) Uani 1 1 d .
C4 C 0.3678(2) 0.45246(17) 0.35804(14) 0.0175(5) Uani 1 1 d .
C5 C 0.4304(2) 0.39468(17) 0.40848(15) 0.0187(5) Uani 1 1 d .
C6 C 0.3755(2) 0.35471(19) 0.47658(14) 0.0211(5) Uani 1 1 d .
H6 H 0.418081 0.315268 0.512518 0.025 Uiso 1 1 calc R
C7 C 0.2616(2) 0.37203(19) 0.49150(16) 0.0236(5) Uani 1 1 d .
H7 H 0.226835 0.345914 0.538360 0.028 Uiso 1 1 calc R
C8 C 0.1952(2) 0.42848(18) 0.43780(15) 0.0206(5) Uani 1 1 d .
C9 C 0.0751(2) 0.4410(2) 0.44791(16) 0.0263(6) Uani 1 1 d .
H9 H 0.037418 0.411294 0.492100 0.032 Uiso 1 1 calc R
C10 C 0.0133(2) 0.4951(2) 0.39485(17) 0.0293(6) Uani 1 1 d .
H10 H -0.067280 0.501538 0.401678 0.035 Uiso 1 1 calc R
C11 C 0.0678(2) 0.5414(2) 0.33032(17) 0.0265(6) Uani 1 1 d .
H11 H 0.024000 0.580628 0.294895 0.032 Uiso 1 1 calc R
C12 C 0.1837(2) 0.53091(19) 0.31762(15) 0.0219(5) Uani 1 1 d .
H12 H 0.219811 0.562808 0.273838 0.026 Uiso 1 1 calc R
C13 C 0.2488(2) 0.47234(17) 0.37010(14) 0.0181(5) Uani 1 1 d .
C14 C 0.6369(2) 0.43428(18) 0.43757(15) 0.0182(5) Uani 1 1 d .
C15 C 0.6388(2) 0.53487(19) 0.43155(17) 0.0232(5) Uani 1 1 d .
H15 H 0.589093 0.566593 0.394823 0.028 Uiso 1 1 calc R
C16 C 0.7132(2) 0.58865(19) 0.47902(17) 0.0256(6) Uani 1 1 d .
H16 H 0.715136 0.656835 0.473546 0.031 Uiso 1 1 calc R
C17 C 0.7845(2) 0.5440(2) 0.53418(16) 0.0229(5) Uani 1 1 d .
H17 H 0.833993 0.581420 0.567187 0.028 Uiso 1 1 calc R
C18 C 0.7832(2) 0.4447(2) 0.54090(16) 0.0240(6) Uani 1 1 d .
H18 H 0.831874 0.413421 0.578590 0.029 Uiso 1 1 calc R
C19 C 0.7105(2) 0.3907(2) 0.49248(15) 0.0224(5) Uani 1 1 d .
H19 H 0.711120 0.322407 0.496917 0.027 Uiso 1 1 calc R
C20 C 0.7651(2) 0.30344(18) 0.28976(15) 0.0194(5) Uani 1 1 d .
C21 C 0.8848(2) 0.31561(17) 0.25796(15) 0.0187(5) Uani 1 1 d .
C22 C 0.9691(2) 0.25558(18) 0.28962(16) 0.0233(5) Uani 1 1 d .
H22 H 0.949210 0.209652 0.329651 0.028 Uiso 1 1 calc R
C23 C 1.0822(2) 0.26195(19) 0.26344(17) 0.0260(6) Uani 1 1 d .
C24 C 1.1091(2) 0.33036(19) 0.20551(17) 0.0248(5) Uani 1 1 d .
H24 H 1.186265 0.335185 0.187477 0.030 Uiso 1 1 calc R
C25 C 1.0273(2) 0.39221(19) 0.17282(15) 0.0217(5) Uani 1 1 d .
C26 C 0.9139(2) 0.38358(18) 0.19965(15) 0.0201(5) Uani 1 1 d .
H26 H 0.856251 0.424410 0.177917 0.024 Uiso 1 1 calc R
C27 C 1.0593(2) 0.4682(2) 0.11273(16) 0.0274(6) Uani 1 1 d .
H27A H 0.991590 0.485715 0.080974 0.041 Uiso 1 1 calc GR
H27B H 1.119143 0.443160 0.076947 0.041 Uiso 1 1 calc GR
H27C H 1.088101 0.525285 0.140982 0.041 Uiso 1 1 calc GR
C28 C 1.1737(3) 0.1971(2) 0.2980(2) 0.0407(8) Uani 1 1 d .
H28A H 1.223964 0.234782 0.333265 0.061 Uiso 1 1 calc GR
H28B H 1.219039 0.169238 0.254121 0.061 Uiso 1 1 calc GR
H28C H 1.137484 0.145253 0.328933 0.061 Uiso 1 1 calc GR
C29 C 0.5027(2) 0.29107(18) 0.25817(16) 0.0218(5) Uani 1 1 d .
H29A H 0.531897 0.229872 0.281026 0.026 Uiso 1 1 calc R
H29B H 0.421006 0.296988 0.273824 0.026 Uiso 1 1 calc R
C30 C 0.5094(2) 0.28493(18) 0.16741(16) 0.0211(5) Uani 1 1 d .
C31 C 0.5906(2) 0.22686(19) 0.13025(18) 0.0273(6) Uani 1 1 d .
H31 H 0.644035 0.191904 0.162099 0.033 Uiso 1 1 calc R
C32 C 0.5947(3) 0.2193(2) 0.04770(19) 0.0359(7) Uani 1 1 d .
H32 H 0.651497 0.180009 0.023082 0.043 Uiso 1 1 calc R
C33 C 0.5163(3) 0.2687(2) 0.00026(18) 0.0371(7) Uani 1 1 d .
H33 H 0.518219 0.262267 -0.056598 0.045 Uiso 1 1 calc R
C34 C 0.4356(3) 0.3273(2) 0.03624(18) 0.0314(6) Uani 1 1 d .
H34 H 0.382434 0.362031 0.004048 0.038 Uiso 1 1 calc R
C35 C 0.4319(2) 0.3357(2) 0.11949(16) 0.0247(5) Uani 1 1 d .
H35 H 0.376203 0.376213 0.143921 0.030 Uiso 1 1 calc R

loop_
_atom_site_aniso_label
_atom_site_aniso_U_11
_atom_site_aniso_U_22
_atom_site_aniso_U_33
_atom_site_aniso_U_23
_atom_site_aniso_U_13
_atom_site_aniso_U_12
O1 0.0250(8) 0.0242(9) 0.0256(9) 0.0063(8) 0.0065(8) -0.0013(8)
O2 0.0195(8) 0.0231(8) 0.0192(8) 0.0046(8) 0.0043(6) 0.0003(7)
O3 0.0307(9) 0.0237(9) 0.0284(10) 0.0081(8) 0.0045(8) 0.0011(8)
N1 0.0175(10) 0.0177(9) 0.0222(10) 0.0031(8) 0.0034(8) -0.0018(8)
C1 0.0221(12) 0.0169(11) 0.0171(11) 0.0005(9) -0.0008(9) -0.0021(9)
C2 0.0179(11) 0.0168(11) 0.0194(11) 0.0006(10) 0.0022(9) -0.0019(9)
C3 0.0189(10) 0.0177(10) 0.0162(11) 0.0004(9) 0.0024(9) -0.0022(9)
C4 0.0200(11) 0.0166(10) 0.0158(11) 0.0004(9) 0.0025(9) -0.0062(9)
C5 0.0217(11) 0.0172(11) 0.0172(11) -0.0011(10) -0.0002(9) -0.0052(9)
C6 0.0265(12) 0.0203(12) 0.0164(11) 0.0018(10) -0.0010(9) -0.0056(10)
C7 0.0304(13) 0.0206(12) 0.0197(11) -0.0011(10) 0.0055(10) -0.0090(11)
C8 0.0243(12) 0.0178(11) 0.0197(12) -0.0049(10) 0.0042(10) -0.0046(9)
C9 0.0250(13) 0.0274(13) 0.0265(13) -0.0051(11) 0.0102(10) -0.0054(11)
C10 0.0226(12) 0.0353(14) 0.0300(13) -0.0086(13) 0.0044(10) -0.0005(11)
C11 0.0254(13) 0.0273(13) 0.0268(13) -0.0050(11) -0.0015(11) 0.0027(11)
C12 0.0231(12) 0.0229(12) 0.0198(11) -0.0019(10) 0.0006(10) -0.0028(10)
C13 0.0208(11) 0.0176(10) 0.0158(11) -0.0037(10) 0.0018(9) -0.0055(10)
C14 0.0193(11) 0.0187(11) 0.0166(11) 0.0003(10) 0.0017(9) -0.0001(9)
C15 0.0228(12) 0.0180(11) 0.0287(13) 0.0003(11) -0.0037(11) 0.0018(10)
C16 0.0247(13) 0.0159(12) 0.0361(15) -0.0022(11) 0.0002(11) -0.0009(10)
C17 0.0193(11) 0.0281(13) 0.0214(12) -0.0043(11) 0.0034(10) -0.0053(10)
C18 0.0222(12) 0.0284(14) 0.0215(12) 0.0032(11) -0.0017(10) -0.0019(10)
C19 0.0285(13) 0.0187(12) 0.0199(12) 0.0018(10) -0.0030(10) 0.0011(10)
C20 0.0236(12) 0.0184(11) 0.0161(11) -0.0020(10) 0.0007(9) -0.0011(10)
C21 0.0224(11) 0.0171(10) 0.0166(11) -0.0016(10) -0.0021(9) 0.0003(9)
C22 0.0271(13) 0.0204(11) 0.0223(12) 0.0015(11) -0.0025(10) 0.0007(10)
C23 0.0233(12) 0.0251(12) 0.0297(13) -0.0008(12) -0.0050(11) 0.0023(11)
C24 0.0207(12) 0.0259(12) 0.0278(13) -0.0012(12) -0.0007(10) -0.0021(10)
C25 0.0229(12) 0.0227(12) 0.0196(11) -0.0041(11) 0.0004(10) -0.0025(10)
C26 0.0225(12) 0.0217(11) 0.0161(11) 0.0004(10) -0.0016(9) 0.0013(10)
C27 0.0287(13) 0.0302(13) 0.0232(12) 0.0027(12) 0.0038(11) -0.0024(11)
C28 0.0277(14) 0.0380(16) 0.056(2) 0.0134(16) -0.0097(14) 0.0065(13)
C29 0.0254(12) 0.0206(11) 0.0194(12) -0.0003(10) 0.0003(10) -0.0077(10)
C30 0.0242(11) 0.0178(11) 0.0214(12) -0.0013(10) 0.0025(10) -0.0093(10)
C31 0.0308(13) 0.0176(11) 0.0335(14) -0.0046(11) 0.0034(11) -0.0049(11)
C32 0.0422(16) 0.0297(14) 0.0358(16) -0.0153(13) 0.0126(13) -0.0116(13)
C33 0.0514(17) 0.0385(16) 0.0214(12) -0.0086(13) 0.0065(13) -0.0234(15)
C34 0.0346(14) 0.0333(15) 0.0262(13) 0.0039(12) -0.0057(12) -0.0156(12)
C35 0.0211(11) 0.0279(13) 0.0250(12) -0.0014(11) -0.0009(10) -0.0073(10)

loop_
_atom_type_symbol
_atom_type_description
_atom_type_scat_dispersion_real
_atom_type_scat_dispersion_imag
_atom_type_scat_source
C C 0.0181 0.0091 'International Tables Vol C Tables 4.2.6.8 and 6.1.1.4'
H H 0.0000 0.0000 'International Tables Vol C Tables 4.2.6.8 and 6.1.1.4'
N N 0.0311 0.0180 'International Tables Vol C Tables 4.2.6.8 and 6.1.1.4'
O O 0.0492 0.0322 'International Tables Vol C Tables 4.2.6.8 and 6.1.1.4'

loop_
_geom_angle_atom_site_label_1
_geom_angle_atom_site_label_2
_geom_angle_atom_site_label_3
_geom_angle
C3 O2 C4 120.38(19)
C2 N1 H1 117.8
C20 N1 H1 117.8
C20 N1 C2 124.4(2)
C2 C1 H1A 107.0
C5 C1 H1A 107.0
C5 C1 C2 108.0(2)
C14 C1 H1A 107.0
C14 C1 C2 115.2(2)
C14 C1 C5 112.3(2)
N1 C2 C1 112.6(2)
N1 C2 C3 105.14(19)
N1 C2 C29 111.8(2)
C1 C2 C29 108.70(19)
C3 C2 C1 109.59(19)
C3 C2 C29 109.0(2)
O1 C3 O2 118.5(2)
O1 C3 C2 124.9(2)
O2 C3 C2 116.6(2)
O2 C4 C13 114.7(2)
C5 C4 O2 122.3(2)
C5 C4 C13 122.9(2)
C4 C5 C1 120.3(2)
C4 C5 C6 118.6(2)
C6 C5 C1 121.1(2)
C5 C6 H6 119.5
C7 C6 C5 121.0(2)
C7 C6 H6 119.5
C6 C7 H7 119.6
C6 C7 C8 120.7(2)
C8 C7 H7 119.6
C7 C8 C9 122.1(2)
C7 C8 C13 119.6(2)
C9 C8 C13 118.3(2)
C8 C9 H9 119.6
C10 C9 C8 120.7(3)
C10 C9 H9 119.6
C9 C10 H10 119.7
C9 C10 C11 120.5(3)
C11 C10 H10 119.7
C10 C11 H11 119.5
C12 C11 C10 120.9(3)
C12 C11 H11 119.5
C11 C12 H12 120.2
C11 C12 C13 119.6(2)
C13 C12 H12 120.2
C8 C13 C4 117.0(2)
C12 C13 C4 123.1(2)
C12 C13 C8 119.9(2)
C15 C14 C1 122.7(2)
C19 C14 C1 119.2(2)
C19 C14 C15 118.0(2)
C14 C15 H15 119.8
C16 C15 C14 120.3(2)
C16 C15 H15 119.8
C15 C16 H16 119.6
C17 C16 C15 120.7(2)
C17 C16 H16 119.6
C16 C17 H17 120.2
C18 C17 C16 119.5(3)
C18 C17 H17 120.2
C17 C18 H18 120.1
C17 C18 C19 119.8(3)
C19 C18 H18 120.1
C14 C19 H19 119.2
C18 C19 C14 121.6(3)
C18 C19 H19 119.2
O3 C20 N1 122.5(2)
O3 C20 C21 121.5(2)
N1 C20 C21 116.1(2)
C22 C21 C20 117.1(2)
C22 C21 C26 119.7(2)
C26 C21 C20 123.1(2)
C21 C22 H22 119.6
C23 C22 C21 120.8(2)
C23 C22 H22 119.6
C22 C23 C28 120.9(3)
C24 C23 C22 118.4(2)
C24 C23 C28 120.8(3)
C23 C24 H24 118.8
C23 C24 C25 122.5(2)
C25 C24 H24 118.8
C24 C25 C26 118.0(2)
C24 C25 C27 121.5(2)
C26 C25 C27 120.5(2)
C21 C26 C25 120.6(2)
C21 C26 H26 119.7
C25 C26 H26 119.7
C25 C27 H27A 109.5
C25 C27 H27B 109.5
C25 C27 H27C 109.5
H27A C27 H27B 109.5
H27A C27 H27C 109.5
H27B C27 H27C 109.5
C23 C28 H28A 109.5
C23 C28 H28B 109.5
C23 C28 H28C 109.5
H28A C28 H28B 109.5
H28A C28 H28C 109.5
H28B C28 H28C 109.5
C2 C29 H29A 108.5
C2 C29 H29B 108.5
H29A C29 H29B 107.5
C30 C29 C2 115.2(2)
C30 C29 H29A 108.5
C30 C29 H29B 108.5
C31 C30 C29 120.8(2)
C31 C30 C35 118.7(2)
C35 C30 C29 120.5(2)
C30 C31 H31 119.6
C32 C31 C30 120.8(3)
C32 C31 H31 119.6
C31 C32 H32 119.8
C31 C32 C33 120.4(3)
C33 C32 H32 119.8
C32 C33 H33 120.2
C34 C33 C32 119.5(3)
C34 C33 H33 120.2
C33 C34 H34 119.9
C33 C34 C35 120.2(3)
C35 C34 H34 119.9
C30 C35 H35 119.8
C34 C35 C30 120.5(3)
C34 C35 H35 119.8

loop_
_geom_bond_atom_site_label_1
_geom_bond_atom_site_label_2
_geom_bond_distance
O1 C3 1.198(3)
O2 C3 1.365(3)
O2 C4 1.397(3)
O3 C20 1.233(3)
N1 H1 0.8800
N1 C2 1.455(3)
N1 C20 1.353(3)
C1 H1A 1.0000
C1 C2 1.559(3)
C1 C5 1.514(3)
C1 C14 1.513(3)
C2 C3 1.526(3)
C2 C29 1.559(3)
C4 C5 1.370(4)
C4 C13 1.428(3)
C5 C6 1.414(3)
C6 H6 0.9500
C6 C7 1.371(4)
C7 H7 0.9500
C7 C8 1.417(4)
C8 C9 1.420(4)
C8 C13 1.424(3)
C9 H9 0.9500
C9 C10 1.364(4)
C10 H10 0.9500
C10 C11 1.402(4)
C11 H11 0.9500
C11 C12 1.375(4)
C12 H12 0.9500
C12 C13 1.413(4)
C14 C15 1.398(4)
C14 C19 1.391(4)
C15 H15 0.9500
C15 C16 1.389(4)
C16 H16 0.9500
C16 C17 1.383(4)
C17 H17 0.9500
C17 C18 1.382(4)
C18 H18 0.9500
C18 C19 1.387(4)
C19 H19 0.9500
C20 C21 1.501(3)
C21 C22 1.391(4)
C21 C26 1.394(3)
C22 H22 0.9500
C22 C23 1.390(4)
C23 C24 1.388(4)
C23 C28 1.508(4)
C24 H24 0.9500
C24 C25 1.393(4)
C25 C26 1.399(3)
C25 C27 1.499(4)
C26 H26 0.9500
C27 H27A 0.9800
C27 H27B 0.9800
C27 H27C 0.9800
C28 H28A 0.9800
C28 H28B 0.9800
C28 H28C 0.9800
C29 H29A 0.9900
C29 H29B 0.9900
C29 C30 1.514(3)
C30 C31 1.387(4)
C30 C35 1.395(4)
C31 H31 0.9500
C31 C32 1.378(4)
C32 H32 0.9500
C32 C33 1.388(5)
C33 H33 0.9500
C33 C34 1.379(5)
C34 H34 0.9500
C34 C35 1.390(4)
C35 H35 0.9500

loop_
_geom_torsion_atom_site_label_1
_geom_torsion_atom_site_label_2
_geom_torsion_atom_site_label_3
_geom_torsion_atom_site_label_4
_geom_torsion
O2 C4 C5 C1 -3.7(3)
O2 C4 C5 C6 178.2(2)
O2 C4 C13 C8 179.8(2)
O2 C4 C13 C12 1.1(3)
O3 C20 C21 C22 -13.9(4)
O3 C20 C21 C26 166.5(2)
N1 C2 C3 O1 12.9(3)
N1 C2 C3 O2 -169.3(2)
N1 C2 C29 C30 -55.1(3)
N1 C20 C21 C22 165.2(2)
N1 C20 C21 C26 -14.4(3)
C1 C2 C3 O1 134.2(3)
C1 C2 C3 O2 -48.0(3)
C1 C2 C29 C30 180.0(2)
C1 C5 C6 C7 -177.2(2)
C1 C14 C15 C16 177.7(2)
C1 C14 C19 C18 -176.5(2)
C2 N1 C20 O3 -2.3(4)
C2 N1 C20 C21 178.6(2)
C2 C1 C5 C4 -28.5(3)
C2 C1 C5 C6 149.6(2)
C2 C1 C14 C15 63.5(3)
C2 C1 C14 C19 -119.3(2)
C2 C29 C30 C31 94.3(3)
C2 C29 C30 C35 -87.4(3)
C3 O2 C4 C5 11.5(3)
C3 O2 C4 C13 -168.8(2)
C3 C2 C29 C30 60.6(3)
C4 O2 C3 O1 -165.9(2)
C4 O2 C3 C2 16.1(3)
C4 C5 C6 C7 0.9(4)
C5 C1 C2 N1 168.1(2)
C5 C1 C2 C3 51.4(2)
C5 C1 C2 C29 -67.6(2)
C5 C1 C14 C15 -60.8(3)
C5 C1 C14 C19 116.5(3)
C5 C4 C13 C8 -0.5(3)
C5 C4 C13 C12 -179.2(2)
C5 C6 C7 C8 1.7(4)
C6 C7 C8 C9 174.6(3)
C6 C7 C8 C13 -3.7(4)
C7 C8 C9 C10 -179.5(2)
C7 C8 C13 C4 3.0(3)
C7 C8 C13 C12 -178.2(2)
C8 C9 C10 C11 -1.5(4)
C9 C8 C13 C4 -175.3(2)
C9 C8 C13 C12 3.5(3)
C9 C10 C11 C12 2.1(4)
C10 C11 C12 C13 0.2(4)
C11 C12 C13 C4 175.7(2)
C11 C12 C13 C8 -3.0(4)
C13 C4 C5 C1 176.7(2)
C13 C4 C5 C6 -1.5(4)
C13 C8 C9 C10 -1.2(4)
C14 C1 C2 N1 41.6(3)
C14 C1 C2 C3 -75.0(3)
C14 C1 C2 C29 166.0(2)
C14 C1 C5 C4 99.7(3)
C14 C1 C5 C6 -82.2(3)
C14 C15 C16 C17 -1.5(4)
C15 C14 C19 C18 0.8(4)
C15 C16 C17 C18 1.3(4)
C16 C17 C18 C19 0.0(4)
C17 C18 C19 C14 -1.0(4)
C19 C14 C15 C16 0.4(4)
C20 N1 C2 C1 60.6(3)
C20 N1 C2 C3 179.8(2)
C20 N1 C2 C29 -62.1(3)
C20 C21 C22 C23 179.9(2)
C20 C21 C26 C25 179.4(2)
C21 C22 C23 C24 0.7(4)
C21 C22 C23 C28 179.8(3)
C22 C21 C26 C25 -0.2(4)
C22 C23 C24 C25 -0.2(4)
C23 C24 C25 C26 -0.5(4)
C23 C24 C25 C27 177.5(2)
C24 C25 C26 C21 0.7(4)
C26 C21 C22 C23 -0.5(4)
C27 C25 C26 C21 -177.4(2)
C28 C23 C24 C25 -179.3(3)
C29 C2 C3 O1 -107.0(3)
C29 C2 C3 O2 70.8(3)
C29 C30 C31 C32 178.2(2)
C29 C30 C35 C34 -177.7(2)
C30 C31 C32 C33 -0.9(4)
C31 C30 C35 C34 0.6(4)
C31 C32 C33 C34 1.4(4)
C32 C33 C34 C35 -0.9(4)
C33 C34 C35 C30 -0.1(4)
C35 C30 C31 C32 0.0(4)
